data_7023969
loop_
_publ_author_name
'Fukuda, Takamitsu'
'Shigeyoshi, Natsuko'
'Fuyuhiro, Akira'
'Ishikawa, Naoto'

_publ_section_title
;
 First example of a hexadentate bicyclic phthalocyanine analogue
 containing a divalent metal center.
;
_journal_issue 47
_journal_name_full 'Dalton transactions (Cambridge, England : 2003)'
_journal_page_first 16486
_journal_page_last 16489
_journal_paper_doi 10.1039/c3dt52170b
_journal_volume 42
_journal_year 2013
_chemical_formula_sum 'C48.5 H28 Cd Cl N13 O'
_chemical_formula_weight 956.69
_chemical_name_systematic
;
 ?
;
_space_group_crystal_system triclinic
_space_group_IT_number 2
_space_group_name_Hall '-P 1'
_space_group_name_H-M_alt 'P -1'
_symmetry_space_group_name_Hall '-P 1'
_symmetry_space_group_name_H-M 'P -1'
_atom_sites_solution_hydrogens mixed
_audit_creation_method SHELXL-2013
_cell_angle_alpha 91.219(6)
_cell_angle_beta 94.558(7)
_cell_angle_gamma 93.611(7)
_cell_formula_units_Z 4
_cell_length_a 12.6992(8)
_cell_length_b 14.0976(9)
_cell_length_c 25.2607(18)
_cell_measurement_reflns_used 14917
_cell_measurement_temperature 200(2)
_cell_measurement_theta_max 27.50
_cell_measurement_theta_min 3.02
_cell_volume 4497.6(5)
_computing_structure_refinement 'SHELXL-2013 (Sheldrick, 2013)'
_diffrn_ambient_temperature 200(2)
_diffrn_detector_area_resol_mean 10.000
_diffrn_measured_fraction_theta_full 0.997
_diffrn_measured_fraction_theta_max 0.997
_diffrn_measurement_device_type 'Rigaku R-AXIS RAPID 191R'
_diffrn_measurement_method \w
_diffrn_radiation_type MoK\a
_diffrn_radiation_wavelength 0.71075
_diffrn_reflns_av_R_equivalents 0.0468
_diffrn_reflns_av_unetI/netI 0.0643
_diffrn_reflns_Laue_measured_fraction_full 0.997
_diffrn_reflns_Laue_measured_fraction_max 0.997
_diffrn_reflns_limit_h_max 16
_diffrn_reflns_limit_h_min -16
_diffrn_reflns_limit_k_max 18
_diffrn_reflns_limit_k_min -17
_diffrn_reflns_limit_l_max 32
_diffrn_reflns_limit_l_min -32
_diffrn_reflns_number 44694
_diffrn_reflns_point_group_measured_fraction_full 0.997
_diffrn_reflns_point_group_measured_fraction_max 0.997
_diffrn_reflns_theta_full 25.242
_diffrn_reflns_theta_max 27.484
_diffrn_reflns_theta_min 3.021
_exptl_absorpt_coefficient_mu 0.598
_exptl_absorpt_correction_T_max 0.982
_exptl_absorpt_correction_T_min 0.720
_exptl_absorpt_correction_type multi-scan
_exptl_absorpt_process_details 'ABSCOR (Rigaku, 1995)'
_exptl_crystal_colour yellow
_exptl_crystal_density_diffrn 1.413
_exptl_crystal_description column
_exptl_crystal_F_000 1932
_exptl_crystal_size_max 0.200
_exptl_crystal_size_mid 0.030
_exptl_crystal_size_min 0.030
_refine_diff_density_max 0.944
_refine_diff_density_min -1.187
_refine_diff_density_rms 0.111
_refine_ls_extinction_method none
_refine_ls_goodness_of_fit_ref 1.154
_refine_ls_hydrogen_treatment mixed
_refine_ls_matrix_type full
_refine_ls_number_parameters 1170
_refine_ls_number_reflns 20569
_refine_ls_number_restraints 0
_refine_ls_restrained_S_all 1.154
_refine_ls_R_factor_all 0.0956
_refine_ls_R_factor_gt 0.0698
_refine_ls_shift/su_max 0.001
_refine_ls_shift/su_mean 0.000
_refine_ls_structure_factor_coef Fsqd
_refine_ls_weighting_details 'w=1/[\s^2^(Fo^2^)+(0.0707P)^2^+7.7810P] where P=(Fo^2^+2Fc^2^)/3'
_refine_ls_weighting_scheme calc
_refine_ls_wR_factor_gt 0.1498
_refine_ls_wR_factor_ref 0.1633
_reflns_Friedel_coverage 0.000
_reflns_number_gt 16462
_reflns_number_total 20569
_reflns_threshold_expression 'I > 2\s(I)'
_cod_data_source_file c3dt52170b.txt
_cod_data_source_block cd_002_sq_s
_cod_original_cell_volume 4497.5(5)
_cod_database_code 7023969
_shelx_space_group_comment
;
The symmetry employed for this shelxl refinement is uniquely defined
by the following loop, which should always be used as a source of
symmetry information in preference to the above space-group names.
They are only intended as comments.
;
_shelx_estimated_absorpt_t_min 0.890
_shelx_estimated_absorpt_t_max 0.982
_shelxl_version_number 2013-4

loop_
_space_group_symop_operation_xyz
'x, y, z'
'-x, -y, -z'

loop_
_atom_site_label
_atom_site_type_symbol
_atom_site_fract_x
_atom_site_fract_y
_atom_site_fract_z
_atom_site_U_iso_or_equiv
_atom_site_adp_type
_atom_site_occupancy
_atom_site_site_symmetry_order
_atom_site_calc_flag
_atom_site_refinement_flags_posn
_atom_site_refinement_flags_adp
Cd1 Cd -0.01520(2) -0.00166(2) 0.34346(2) 0.02060(9) Uani 1 1 d . .
Cd2 Cd 0.46069(2) 0.51811(2) 0.15927(2) 0.02136(9) Uani 1 1 d . .
Cl1 Cl 0.0970(3) 0.5919(3) 0.44271(13) 0.1323(11) Uani 1 1 d . .
Cl2 Cl 0.1235(5) 0.6056(4) 0.55580(14) 0.223(3) Uani 1 1 d . .
O1 O 0.4778(3) 0.8731(2) 0.30570(15) 0.0336(8) Uani 1 1 d . .
O2 O 0.9404(3) 0.4772(3) 0.18644(17) 0.0425(9) Uani 1 1 d . .
N1 N 0.0975(3) -0.0405(2) 0.28055(15) 0.0207(8) Uani 1 1 d . .
N2 N -0.1313(3) -0.0749(3) 0.27473(15) 0.0224(8) Uani 1 1 d . .
N3 N -0.1647(3) 0.0828(3) 0.34061(15) 0.0229(8) Uani 1 1 d . .
N4 N 0.0443(3) 0.1418(3) 0.31317(15) 0.0221(8) Uani 1 1 d . .
N5 N -0.0112(3) -0.1306(3) 0.21188(16) 0.0248(8) Uani 1 1 d . .
N6 N -0.2976(3) -0.0400(3) 0.30513(16) 0.0236(8) Uani 1 1 d . .
N7 N -0.0966(3) 0.2437(3) 0.33140(16) 0.0237(8) Uani 1 1 d . .
N8 N 0.2222(3) 0.1050(3) 0.29151(15) 0.0224(8) Uani 1 1 d . .
N9 N 0.2717(3) -0.0381(3) 0.33241(15) 0.0229(8) Uani 1 1 d . .
N10 N 0.1298(3) -0.0580(3) 0.39240(15) 0.0231(8) Uani 1 1 d . .
N11 N 0.0467(3) -0.1188(3) 0.46957(16) 0.0276(9) Uani 1 1 d . .
N12 N -0.0961(3) -0.0513(3) 0.41723(15) 0.0241(8) Uani 1 1 d . .
N13 N -0.2800(3) -0.0089(3) 0.39801(16) 0.0244(8) Uani 1 1 d . .
N14 N 0.5557(3) 0.3884(3) 0.17427(15) 0.0234(8) Uani 1 1 d . .
N15 N 0.3297(3) 0.3971(3) 0.16865(16) 0.0252(8) Uani 1 1 d . .
N16 N 0.3417(3) 0.5928(3) 0.20490(15) 0.0224(8) Uani 1 1 d . .
N17 N 0.5569(3) 0.5563(3) 0.23828(16) 0.0240(8) Uani 1 1 d . .
N18 N 0.4283(3) 0.2558(3) 0.16039(17) 0.0264(8) Uani 1 1 d . .
N19 N 0.1818(3) 0.4878(3) 0.17993(16) 0.0244(8) Uani 1 1 d . .
N20 N 0.4473(3) 0.6668(3) 0.27950(16) 0.0256(8) Uani 1 1 d . .
N21 N 0.7099(3) 0.4613(3) 0.23253(16) 0.0262(8) Uani 1 1 d . .
N22 N 0.7283(3) 0.4435(3) 0.14180(16) 0.0249(8) Uani 1 1 d . .
N23 N 0.5815(3) 0.5224(3) 0.09597(15) 0.0234(8) Uani 1 1 d . .
N24 N 0.4965(3) 0.6139(3) 0.02673(16) 0.0281(9) Uani 1 1 d . .
N25 N 0.3706(3) 0.6017(3) 0.09434(16) 0.0255(8) Uani 1 1 d . .
N26 N 0.2045(3) 0.6296(3) 0.13401(16) 0.0260(8) Uani 1 1 d . .
C1 C 0.2092(3) 0.0016(3) 0.28733(18) 0.0211(9) Uani 1 1 d . .
C2 C 0.2551(3) -0.0298(3) 0.23614(18) 0.0219(9) Uani 1 1 d . .
C3 C 0.3546(4) -0.0114(3) 0.21836(19) 0.0261(10) Uani 1 1 d . .
H3 H 0.4079 0.0270 0.2387 0.031 Uiso 1 1 calc R U
C4 C 0.3729(4) -0.0515(4) 0.1698(2) 0.0325(11) Uani 1 1 d . .
H4 H 0.4406 -0.0405 0.1567 0.039 Uiso 1 1 calc R U
C5 C 0.2953(4) -0.1075(4) 0.1394(2) 0.0338(11) Uani 1 1 d . .
H5 H 0.3110 -0.1342 0.1063 0.041 Uiso 1 1 calc R U
C6 C 0.1959(4) -0.1245(4) 0.1569(2) 0.0312(11) Uani 1 1 d . .
H6 H 0.1424 -0.1624 0.1364 0.037 Uiso 1 1 calc R U
C7 C 0.1770(4) -0.0842(3) 0.20553(19) 0.0252(10) Uani 1 1 d . .
C8 C 0.0815(4) -0.0852(3) 0.23485(18) 0.0228(9) Uani 1 1 d . .
C9 C -0.1030(4) -0.1250(3) 0.23043(19) 0.0250(10) Uani 1 1 d . .
C10 C -0.1980(4) -0.1724(3) 0.20217(19) 0.0261(10) Uani 1 1 d . .
C11 C -0.2114(4) -0.2268(4) 0.1564(2) 0.0435(14) Uani 1 1 d . .
H11 H -0.1525 -0.2452 0.1386 0.052 Uiso 1 1 calc R U
C12 C -0.3147(5) -0.2541(4) 0.1369(3) 0.0499(16) Uani 1 1 d . .
H12 H -0.3265 -0.2909 0.1048 0.060 Uiso 1 1 calc R U
C13 C -0.3998(4) -0.2289(4) 0.1631(2) 0.0420(14) Uani 1 1 d . .
H13 H -0.4692 -0.2501 0.1493 0.050 Uiso 1 1 calc R U
C14 C -0.3867(4) -0.1729(3) 0.2095(2) 0.0319(11) Uani 1 1 d . .
H14 H -0.4457 -0.1538 0.2271 0.038 Uiso 1 1 calc R U
C15 C -0.2839(4) -0.1465(3) 0.2289(2) 0.0268(10) Uani 1 1 d . .
C16 C -0.2370(4) -0.0843(3) 0.27357(18) 0.0228(9) Uani 1 1 d . .
C17 C -0.2680(3) 0.0353(3) 0.34722(18) 0.0218(9) Uani 1 1 d . .
C18 C -0.3440(4) 0.1133(3) 0.34107(18) 0.0251(10) Uani 1 1 d . .
C19 C -0.4541(4) 0.1113(4) 0.3423(2) 0.0300(11) Uani 1 1 d . .
H19 H -0.4946 0.0539 0.3477 0.036 Uiso 1 1 calc R U
C20 C -0.5013(4) 0.1956(4) 0.3354(2) 0.0371(12) Uani 1 1 d . .
H20 H -0.5762 0.1958 0.3348 0.045 Uiso 1 1 calc R U
C21 C -0.4424(4) 0.2807(4) 0.3294(2) 0.0401(13) Uani 1 1 d . .
H21 H -0.4772 0.3381 0.3255 0.048 Uiso 1 1 calc R U
C22 C -0.3327(4) 0.2824(4) 0.3290(2) 0.0342(12) Uani 1 1 d . .
H22 H -0.2917 0.3401 0.3249 0.041 Uiso 1 1 calc R U
C23 C -0.2862(4) 0.1981(3) 0.33473(19) 0.0250(10) Uani 1 1 d . .
C24 C -0.1742(4) 0.1737(3) 0.33537(17) 0.0217(9) Uani 1 1 d . .
C25 C 0.0010(4) 0.2253(3) 0.32149(18) 0.0220(9) Uani 1 1 d . .
C26 C 0.0801(4) 0.3045(3) 0.31652(18) 0.0237(9) Uani 1 1 d . .
C27 C 0.0770(4) 0.4020(3) 0.3253(2) 0.0339(12) Uani 1 1 d . .
H27 H 0.0145 0.4288 0.3352 0.041 Uiso 1 1 calc R U
C28 C 0.1678(5) 0.4586(3) 0.3190(2) 0.0383(13) Uani 1 1 d . .
H28 H 0.1678 0.5253 0.3253 0.046 Uiso 1 1 calc R U
C29 C 0.2591(4) 0.4199(4) 0.3036(2) 0.0360(12) Uani 1 1 d . .
H29 H 0.3201 0.4606 0.2991 0.043 Uiso 1 1 calc R U
C30 C 0.2622(4) 0.3216(3) 0.2948(2) 0.0285(10) Uani 1 1 d . .
H30 H 0.3239 0.2947 0.2838 0.034 Uiso 1 1 calc R U
C31 C 0.1722(4) 0.2657(3) 0.30251(18) 0.0234(9) Uani 1 1 d . .
C32 C 0.1492(3) 0.1609(3) 0.30085(17) 0.0207(9) Uani 1 1 d . .
C33 C 0.2327(4) -0.0630(3) 0.37628(19) 0.0247(10) Uani 1 1 d . .
C34 C 0.2985(4) -0.1100(3) 0.41904(19) 0.0257(10) Uani 1 1 d . .
C35 C 0.4023(4) -0.1336(4) 0.4244(2) 0.0327(11) Uani 1 1 d . .
H35 H 0.4503 -0.1166 0.3987 0.039 Uiso 1 1 calc R U
C36 C 0.4336(4) -0.1836(4) 0.4692(2) 0.0388(13) Uani 1 1 d . .
H36 H 0.5035 -0.2043 0.4729 0.047 Uiso 1 1 calc R U
C37 C 0.3658(5) -0.2044(4) 0.5090(2) 0.0429(14) Uani 1 1 d . .
H37 H 0.3907 -0.2365 0.5397 0.052 Uiso 1 1 calc R U
C38 C 0.2621(4) -0.1781(4) 0.5034(2) 0.0374(12) Uani 1 1 d . .
H38 H 0.2148 -0.1907 0.5301 0.045 Uiso 1 1 calc R U
C39 C 0.2306(4) -0.1329(3) 0.4574(2) 0.0275(10) Uani 1 1 d . .
C40 C 0.1264(4) -0.1003(3) 0.43901(18) 0.0239(9) Uani 1 1 d . .
C41 C -0.0526(4) -0.0955(3) 0.45866(18) 0.0253(10) Uani 1 1 d . .
C42 C -0.1311(4) -0.1208(3) 0.49696(19) 0.0266(10) Uani 1 1 d . .
C43 C -0.1257(5) -0.1718(4) 0.5435(2) 0.0364(12) Uani 1 1 d . .
H43 H -0.0619 -0.1975 0.5571 0.044 Uiso 1 1 calc R U
C44 C -0.2181(5) -0.1834(4) 0.5692(2) 0.0424(14) Uani 1 1 d . .
H44 H -0.2181 -0.2200 0.6003 0.051 Uiso 1 1 calc R U
C45 C -0.3100(4) -0.1432(4) 0.5507(2) 0.0396(13) Uani 1 1 d . .
H45 H -0.3709 -0.1503 0.5701 0.047 Uiso 1 1 calc R U
C46 C -0.3144(4) -0.0931(4) 0.5046(2) 0.0309(11) Uani 1 1 d . .
H46 H -0.3772 -0.0647 0.4919 0.037 Uiso 1 1 calc R U
C47 C -0.2242(4) -0.0854(3) 0.47744(19) 0.0261(10) Uani 1 1 d . .
C48 C -0.2046(4) -0.0420(3) 0.42589(18) 0.0245(10) Uani 1 1 d . .
C49 C 0.6723(3) 0.4022(3) 0.18553(19) 0.0229(9) Uani 1 1 d . .
C50 C 0.7065(4) 0.3000(3) 0.19276(18) 0.0241(9) Uani 1 1 d . .
C51 C 0.8022(4) 0.2652(3) 0.20828(19) 0.0261(10) Uani 1 1 d . .
H51 H 0.8626 0.3069 0.2182 0.031 Uiso 1 1 calc R U
C52 C 0.8082(4) 0.1678(4) 0.2090(2) 0.0296(11) Uani 1 1 d . .
H52 H 0.8735 0.1422 0.2201 0.035 Uiso 1 1 calc R U
C53 C 0.7201(4) 0.1060(4) 0.1937(2) 0.0325(11) Uani 1 1 d . .
H53 H 0.7272 0.0394 0.1927 0.039 Uiso 1 1 calc R U
C54 C 0.6223(4) 0.1411(3) 0.1799(2) 0.0334(11) Uani 1 1 d . .
H54 H 0.5612 0.0999 0.1705 0.040 Uiso 1 1 calc R U
C55 C 0.6179(4) 0.2393(3) 0.18068(19) 0.0254(10) Uani 1 1 d . .
C56 C 0.5276(4) 0.2992(3) 0.17067(19) 0.0241(9) Uani 1 1 d . .
C57 C 0.3415(4) 0.3009(3) 0.16058(18) 0.0243(9) Uani 1 1 d . .
C58 C 0.2372(4) 0.2500(3) 0.15376(19) 0.0251(10) Uani 1 1 d . .
C59 C 0.2083(4) 0.1546(3) 0.1420(2) 0.0311(11) Uani 1 1 d . .
H59 H 0.2599 0.1095 0.1380 0.037 Uiso 1 1 calc R U
C60 C 0.1009(4) 0.1283(4) 0.1364(2) 0.0356(12) Uani 1 1 d . .
H60 H 0.0781 0.0637 0.1287 0.043 Uiso 1 1 calc R U
C61 C 0.0261(4) 0.1946(4) 0.1419(2) 0.0321(11) Uani 1 1 d . .
H61 H -0.0469 0.1745 0.1369 0.038 Uiso 1 1 calc R U
C62 C 0.0551(4) 0.2896(4) 0.1544(2) 0.0304(11) Uani 1 1 d . .
H62 H 0.0037 0.3348 0.1585 0.036 Uiso 1 1 calc R U
C63 C 0.1632(4) 0.3155(3) 0.16059(18) 0.0233(9) Uani 1 1 d . .
C64 C 0.2257(3) 0.4075(3) 0.17029(18) 0.0232(9) Uani 1 1 d . .
C65 C 0.2295(4) 0.5881(3) 0.18540(19) 0.0245(10) Uani 1 1 d . .
C66 C 0.1761(4) 0.6404(3) 0.2284(2) 0.0272(10) Uani 1 1 d . .
C67 C 0.0718(4) 0.6561(3) 0.2333(2) 0.0305(11) Uani 1 1 d . .
H67 H 0.0187 0.6389 0.2055 0.037 Uiso 1 1 calc R U
C68 C 0.0466(4) 0.6986(3) 0.2811(2) 0.0330(12) Uani 1 1 d . .
H68 H -0.0252 0.7080 0.2864 0.040 Uiso 1 1 calc R U
C69 C 0.1247(4) 0.7270(3) 0.3207(2) 0.0347(12) Uani 1 1 d . .
H69 H 0.1055 0.7548 0.3528 0.042 Uiso 1 1 calc R U
C70 C 0.2324(4) 0.7151(3) 0.3139(2) 0.0302(11) Uani 1 1 d . .
H70 H 0.2868 0.7361 0.3403 0.036 Uiso 1 1 calc R U
C71 C 0.2544(4) 0.6716(3) 0.26711(19) 0.0247(10) Uani 1 1 d . .
C72 C 0.3559(4) 0.6422(3) 0.24942(18) 0.0224(9) Uani 1 1 d . .
C73 C 0.5358(4) 0.6243(3) 0.27378(18) 0.0235(9) Uani 1 1 d . .
C74 C 0.6298(4) 0.6458(3) 0.3124(2) 0.0306(11) Uani 1 1 d . .
C75 C 0.6487(5) 0.7089(4) 0.3555(2) 0.0411(13) Uani 1 1 d . .
H75 H 0.5968 0.7506 0.3649 0.049 Uiso 1 1 calc R U
C76 C 0.7451(5) 0.7087(5) 0.3842(3) 0.0552(18) Uani 1 1 d . .
H76 H 0.7608 0.7523 0.4134 0.066 Uiso 1 1 calc R U
C77 C 0.8204(5) 0.6463(5) 0.3717(3) 0.0539(17) Uani 1 1 d . .
H77 H 0.8859 0.6476 0.3927 0.065 Uiso 1 1 calc R U
C78 C 0.8015(4) 0.5822(4) 0.3291(3) 0.0446(14) Uani 1 1 d . .
H78 H 0.8524 0.5390 0.3204 0.054 Uiso 1 1 calc R U
C79 C 0.7044(4) 0.5842(4) 0.2997(2) 0.0302(11) Uani 1 1 d . .
C80 C 0.6589(4) 0.5268(3) 0.25256(19) 0.0252(10) Uani 1 1 d . .
C81 C 0.6859(4) 0.4928(3) 0.1047(2) 0.0256(10) Uani 1 1 d . .
C82 C 0.7479(4) 0.5301(3) 0.0611(2) 0.0288(10) Uani 1 1 d . .
C83 C 0.8542(4) 0.5264(4) 0.0527(2) 0.0368(12) Uani 1 1 d . .
H83 H 0.9019 0.4947 0.0760 0.044 Uiso 1 1 calc R U
C84 C 0.8862(5) 0.5722(4) 0.0079(2) 0.0452(14) Uani 1 1 d . .
H84 H 0.9585 0.5721 0.0006 0.054 Uiso 1 1 calc R U
C85 C 0.8172(5) 0.6177(5) -0.0263(2) 0.0514(16) Uani 1 1 d . .
H85 H 0.8429 0.6479 -0.0564 0.062 Uiso 1 1 calc R U
C86 C 0.7114(5) 0.6202(4) -0.0176(2) 0.0379(12) Uani 1 1 d . .
H86 H 0.6633 0.6513 -0.0410 0.046 Uiso 1 1 calc R U
C87 C 0.6789(4) 0.5752(3) 0.02685(19) 0.0295(11) Uani 1 1 d . .
C88 C 0.5759(4) 0.5703(3) 0.05075(19) 0.0259(10) Uani 1 1 d . .
C89 C 0.4028(4) 0.6255(3) 0.04723(19) 0.0272(10) Uani 1 1 d . .
C90 C 0.3224(4) 0.6747(4) 0.0151(2) 0.0306(11) Uani 1 1 d . .
C91 C 0.3206(5) 0.7124(4) -0.0348(2) 0.0374(12) Uani 1 1 d . .
H91 H 0.3796 0.7099 -0.0555 0.045 Uiso 1 1 calc R U
C92 C 0.2287(5) 0.7546(5) -0.0539(2) 0.0485(15) Uani 1 1 d . .
H92 H 0.2246 0.7811 -0.0882 0.058 Uiso 1 1 calc R U
C93 C 0.1433(5) 0.7579(5) -0.0227(2) 0.0495(16) Uani 1 1 d . .
H93 H 0.0816 0.7869 -0.0363 0.059 Uiso 1 1 calc R U
C94 C 0.1458(4) 0.7196(4) 0.0281(2) 0.0376(12) Uani 1 1 d . .
H94 H 0.0873 0.7218 0.0491 0.045 Uiso 1 1 calc R U
C95 C 0.2370(4) 0.6786(3) 0.0460(2) 0.0286(10) Uani 1 1 d . .
C96 C 0.2678(4) 0.6337(3) 0.09706(19) 0.0238(9) Uani 1 1 d . .
C101 C 0.0481(9) 0.6335(7) 0.4972(4) 0.108(4) Uani 1 1 d . .
H10A H -0.0254 0.6065 0.4986 0.129 Uiso 1 1 calc R U
H10B H 0.0461 0.7035 0.4953 0.129 Uiso 1 1 calc R U
H1 H -0.359(4) -0.059(3) 0.3002(17) 0.008(11) Uiso 1 1 d . .
H2 H 0.119(4) 0.487(3) 0.1790(18) 0.013(12) Uiso 1 1 d . .
H101 H 0.4612 0.8092 0.3004 0.021 Uiso 1 1 d . U
H102 H 0.4375 0.8978 0.3194 0.021 Uiso 1 1 d . U
H103 H 0.8776 0.4620 0.1705 0.021 Uiso 1 1 d . U
H104 H 0.9242 0.4876 0.2208 0.021 Uiso 1 1 d . U

loop_
_atom_site_aniso_label
_atom_site_aniso_U_11
_atom_site_aniso_U_22
_atom_site_aniso_U_33
_atom_site_aniso_U_23
_atom_site_aniso_U_13
_atom_site_aniso_U_12
Cd1 0.02201(16) 0.02028(16) 0.02018(17) 0.00196(12) 0.00313(13) 0.00428(13)
Cd2 0.02079(16) 0.02105(16) 0.02287(18) 0.00201(13) 0.00312(13) 0.00411(13)
Cl1 0.131(3) 0.173(3) 0.091(2) -0.008(2) 0.0113(19) 0.005(2)
Cl2 0.353(7) 0.213(4) 0.077(2) 0.029(2) -0.022(3) -0.157(5)
O1 0.0319(18) 0.0280(17) 0.042(2) -0.0011(15) 0.0118(16) 0.0021(15)
O2 0.0270(18) 0.046(2) 0.053(3) -0.0065(19) 0.0035(17) -0.0012(17)
N1 0.0227(18) 0.0186(17) 0.0214(19) 0.0020(15) 0.0013(15) 0.0051(15)
N2 0.0200(18) 0.0229(18) 0.025(2) -0.0003(15) 0.0053(16) 0.0049(15)
N3 0.0249(19) 0.0206(18) 0.024(2) 0.0055(15) 0.0054(16) 0.0042(16)
N4 0.0216(18) 0.0191(17) 0.026(2) 0.0011(15) 0.0044(16) 0.0025(15)
N5 0.0241(19) 0.0233(19) 0.027(2) -0.0022(16) 0.0027(16) 0.0021(16)
N6 0.0193(19) 0.0230(19) 0.029(2) -0.0003(16) 0.0031(17) 0.0005(16)
N7 0.0227(19) 0.0211(18) 0.028(2) 0.0012(16) 0.0013(16) 0.0066(15)
N8 0.0244(19) 0.0212(18) 0.0222(19) -0.0011(15) 0.0030(16) 0.0040(15)
N9 0.0222(18) 0.0206(18) 0.026(2) 0.0011(15) 0.0014(16) 0.0012(15)
N10 0.0239(19) 0.0236(18) 0.022(2) -0.0004(15) 0.0034(16) 0.0021(16)
N11 0.030(2) 0.031(2) 0.022(2) 0.0063(17) 0.0031(17) -0.0003(17)
N12 0.0236(19) 0.0267(19) 0.022(2) 0.0048(16) 0.0007(16) 0.0036(16)
N13 0.0248(19) 0.0239(19) 0.025(2) 0.0049(16) 0.0048(17) 0.0032(16)
N14 0.0202(18) 0.0244(19) 0.026(2) 0.0012(16) 0.0033(16) 0.0014(15)
N15 0.0209(18) 0.0228(18) 0.032(2) 0.0002(16) 0.0026(17) 0.0044(16)
N16 0.0220(18) 0.0225(18) 0.023(2) 0.0025(15) -0.0013(15) 0.0054(15)
N17 0.0225(18) 0.0227(18) 0.027(2) 0.0002(16) 0.0032(16) 0.0029(16)
N18 0.0205(18) 0.0229(19) 0.035(2) -0.0004(17) -0.0012(17) 0.0024(16)
N19 0.0182(19) 0.0245(19) 0.031(2) -0.0018(16) 0.0010(17) 0.0054(16)
N20 0.030(2) 0.0217(18) 0.026(2) -0.0014(16) 0.0029(17) 0.0078(16)
N21 0.0252(19) 0.0246(19) 0.029(2) -0.0004(16) 0.0029(17) 0.0036(16)
N22 0.0226(19) 0.0244(19) 0.029(2) 0.0001(16) 0.0051(17) 0.0048(16)
N23 0.0228(19) 0.0240(19) 0.024(2) 0.0058(16) 0.0039(16) 0.0024(16)
N24 0.033(2) 0.031(2) 0.021(2) 0.0032(17) 0.0047(17) 0.0036(18)
N25 0.0242(19) 0.029(2) 0.024(2) 0.0026(16) 0.0026(16) 0.0061(17)
N26 0.026(2) 0.027(2) 0.025(2) 0.0006(16) -0.0003(17) 0.0028(16)
C1 0.019(2) 0.018(2) 0.027(2) 0.0026(18) 0.0023(18) 0.0036(17)
C2 0.024(2) 0.018(2) 0.024(2) 0.0026(17) 0.0042(19) 0.0069(18)
C3 0.023(2) 0.025(2) 0.031(3) 0.0019(19) 0.002(2) 0.0042(19)
C4 0.030(3) 0.033(3) 0.037(3) 0.002(2) 0.011(2) 0.007(2)
C5 0.039(3) 0.032(3) 0.031(3) -0.006(2) 0.011(2) 0.005(2)
C6 0.032(3) 0.032(3) 0.030(3) -0.005(2) 0.005(2) 0.002(2)
C7 0.025(2) 0.025(2) 0.027(2) 0.0023(19) 0.0032(19) 0.0081(19)
C8 0.028(2) 0.0150(19) 0.026(2) 0.0008(17) 0.0029(19) 0.0041(18)
C9 0.028(2) 0.017(2) 0.030(3) -0.0049(18) 0.003(2) -0.0009(18)
C10 0.026(2) 0.023(2) 0.029(3) -0.0001(19) 0.006(2) -0.0015(19)
C11 0.036(3) 0.044(3) 0.050(4) -0.020(3) 0.009(3) -0.005(3)
C12 0.049(3) 0.051(4) 0.047(4) -0.026(3) 0.004(3) -0.014(3)
C13 0.032(3) 0.047(3) 0.045(3) -0.013(3) 0.003(3) -0.012(3)
C14 0.030(2) 0.030(2) 0.035(3) 0.003(2) 0.004(2) -0.003(2)
C15 0.028(2) 0.021(2) 0.031(3) 0.0007(19) 0.006(2) -0.0041(19)
C16 0.025(2) 0.022(2) 0.021(2) 0.0039(18) -0.0002(18) 0.0025(18)
C17 0.018(2) 0.026(2) 0.023(2) -0.0005(18) 0.0021(18) 0.0068(18)
C18 0.024(2) 0.032(2) 0.020(2) 0.0007(19) 0.0022(18) 0.005(2)
C19 0.025(2) 0.036(3) 0.029(3) 0.005(2) 0.006(2) 0.003(2)
C20 0.025(2) 0.045(3) 0.044(3) 0.010(3) 0.008(2) 0.015(2)
C21 0.031(3) 0.039(3) 0.054(4) 0.013(3) 0.009(3) 0.019(2)
C22 0.030(3) 0.029(2) 0.046(3) 0.009(2) 0.008(2) 0.008(2)
C23 0.025(2) 0.027(2) 0.024(2) 0.0021(19) 0.0057(19) 0.0043(19)
C24 0.025(2) 0.024(2) 0.017(2) 0.0013(17) -0.0012(18) 0.0102(18)
C25 0.025(2) 0.021(2) 0.020(2) 0.0021(17) -0.0022(18) 0.0013(18)
C26 0.026(2) 0.021(2) 0.025(2) 0.0034(18) -0.0004(19) 0.0026(18)
C27 0.039(3) 0.023(2) 0.041(3) 0.007(2) 0.009(2) 0.006(2)
C28 0.049(3) 0.018(2) 0.049(3) 0.000(2) 0.007(3) 0.000(2)
C29 0.040(3) 0.027(2) 0.041(3) 0.012(2) 0.001(2) -0.007(2)
C30 0.027(2) 0.029(2) 0.029(3) 0.008(2) 0.000(2) 0.002(2)
C31 0.024(2) 0.023(2) 0.023(2) 0.0052(18) 0.0009(19) 0.0012(18)
C32 0.024(2) 0.021(2) 0.017(2) 0.0036(17) -0.0009(17) 0.0020(18)
C33 0.026(2) 0.019(2) 0.028(2) -0.0054(18) -0.0047(19) 0.0038(18)
C34 0.029(2) 0.024(2) 0.023(2) -0.0026(18) -0.0062(19) 0.0036(19)
C35 0.026(2) 0.035(3) 0.037(3) 0.002(2) 0.000(2) 0.002(2)
C36 0.026(3) 0.046(3) 0.044(3) 0.007(3) -0.009(2) 0.007(2)
C37 0.040(3) 0.049(3) 0.038(3) 0.014(3) -0.009(3) 0.006(3)
C38 0.035(3) 0.044(3) 0.033(3) 0.008(2) -0.005(2) -0.001(2)
C39 0.028(2) 0.025(2) 0.029(3) 0.0002(19) -0.001(2) 0.000(2)
C40 0.028(2) 0.018(2) 0.025(2) 0.0002(18) -0.0047(19) -0.0018(18)
C41 0.032(2) 0.028(2) 0.016(2) -0.0001(18) 0.0031(19) -0.001(2)
C42 0.030(2) 0.028(2) 0.021(2) -0.0009(19) 0.004(2) -0.005(2)
C43 0.041(3) 0.046(3) 0.021(3) 0.006(2) 0.000(2) 0.000(3)
C44 0.052(3) 0.053(3) 0.021(3) 0.011(2) 0.002(2) -0.013(3)
C45 0.037(3) 0.053(3) 0.028(3) 0.004(2) 0.005(2) -0.010(3)
C46 0.034(3) 0.033(3) 0.025(3) -0.002(2) 0.003(2) -0.004(2)
C47 0.032(2) 0.023(2) 0.023(2) -0.0019(18) 0.002(2) -0.002(2)
C48 0.028(2) 0.023(2) 0.023(2) -0.0022(18) 0.009(2) -0.0031(19)
C49 0.021(2) 0.021(2) 0.028(2) 0.0038(18) 0.0025(19) 0.0056(18)
C50 0.028(2) 0.023(2) 0.022(2) -0.0007(18) 0.0054(19) 0.0051(19)
C51 0.022(2) 0.030(2) 0.027(2) 0.004(2) 0.0040(19) 0.0017(19)
C52 0.026(2) 0.035(3) 0.030(3) 0.009(2) 0.006(2) 0.013(2)
C53 0.037(3) 0.027(2) 0.035(3) 0.011(2) 0.009(2) 0.011(2)
C54 0.029(3) 0.025(2) 0.046(3) 0.004(2) 0.005(2) 0.002(2)
C55 0.025(2) 0.026(2) 0.026(2) -0.0004(19) 0.0066(19) 0.0063(19)
C56 0.024(2) 0.022(2) 0.028(2) 0.0043(18) 0.0036(19) 0.0090(18)
C57 0.026(2) 0.024(2) 0.023(2) -0.0002(18) 0.0025(19) 0.0015(19)
C58 0.022(2) 0.028(2) 0.025(2) 0.0043(19) 0.0003(19) 0.0019(19)
C59 0.025(2) 0.026(2) 0.042(3) 0.002(2) 0.001(2) 0.004(2)
C60 0.031(3) 0.030(3) 0.045(3) 0.001(2) -0.004(2) -0.005(2)
C61 0.023(2) 0.040(3) 0.033(3) 0.000(2) 0.004(2) -0.006(2)
C62 0.025(2) 0.035(3) 0.031(3) 0.004(2) 0.006(2) 0.000(2)
C63 0.024(2) 0.027(2) 0.020(2) 0.0011(18) 0.0028(18) 0.0005(19)
C64 0.022(2) 0.025(2) 0.023(2) 0.0005(18) 0.0003(18) 0.0028(18)
C65 0.023(2) 0.023(2) 0.028(2) 0.0019(19) 0.0033(19) 0.0061(18)
C66 0.032(2) 0.020(2) 0.030(3) 0.0005(19) 0.008(2) 0.0022(19)
C67 0.026(2) 0.022(2) 0.044(3) 0.000(2) 0.005(2) 0.0036(19)
C68 0.029(2) 0.023(2) 0.049(3) 0.001(2) 0.015(2) 0.005(2)
C69 0.041(3) 0.021(2) 0.044(3) -0.004(2) 0.022(3) 0.003(2)
C70 0.032(3) 0.020(2) 0.039(3) -0.001(2) 0.008(2) 0.000(2)
C71 0.028(2) 0.0156(19) 0.032(3) 0.0037(18) 0.010(2) 0.0036(18)
C72 0.027(2) 0.0165(19) 0.025(2) 0.0050(17) 0.0041(19) 0.0055(18)
C73 0.031(2) 0.018(2) 0.021(2) 0.0033(17) 0.0012(19) 0.0023(18)
C74 0.034(3) 0.026(2) 0.032(3) 0.002(2) 0.002(2) 0.003(2)
C75 0.045(3) 0.034(3) 0.044(3) -0.012(2) -0.003(3) 0.008(2)
C76 0.053(4) 0.052(4) 0.057(4) -0.027(3) -0.020(3) 0.014(3)
C77 0.043(3) 0.059(4) 0.056(4) -0.017(3) -0.021(3) 0.009(3)
C78 0.033(3) 0.045(3) 0.055(4) -0.011(3) -0.009(3) 0.009(3)
C79 0.028(2) 0.032(3) 0.030(3) -0.001(2) -0.003(2) 0.007(2)
C80 0.023(2) 0.023(2) 0.029(3) 0.0027(19) -0.0010(19) 0.0023(18)
C81 0.024(2) 0.021(2) 0.032(3) -0.0035(19) 0.008(2) -0.0025(18)
C82 0.033(3) 0.027(2) 0.027(3) -0.003(2) 0.008(2) 0.002(2)
C83 0.031(3) 0.040(3) 0.041(3) 0.004(2) 0.010(2) 0.006(2)
C84 0.037(3) 0.059(4) 0.043(3) 0.007(3) 0.019(3) 0.007(3)
C85 0.052(4) 0.070(4) 0.036(3) 0.016(3) 0.026(3) 0.001(3)
C86 0.042(3) 0.044(3) 0.029(3) 0.010(2) 0.009(2) 0.004(3)
C87 0.034(3) 0.031(2) 0.024(2) -0.003(2) 0.007(2) 0.003(2)
C88 0.027(2) 0.026(2) 0.024(2) -0.0004(19) 0.004(2) 0.0003(19)
C89 0.036(3) 0.023(2) 0.023(2) -0.0015(18) -0.002(2) 0.004(2)
C90 0.031(3) 0.031(2) 0.029(3) -0.004(2) -0.007(2) 0.005(2)
C91 0.046(3) 0.043(3) 0.025(3) 0.007(2) -0.001(2) 0.016(3)
C92 0.061(4) 0.062(4) 0.025(3) 0.009(3) -0.003(3) 0.024(3)
C93 0.057(4) 0.063(4) 0.031(3) 0.006(3) -0.005(3) 0.032(3)
C94 0.034(3) 0.046(3) 0.033(3) 0.002(2) -0.004(2) 0.013(2)
C95 0.033(3) 0.024(2) 0.028(3) 0.0017(19) -0.004(2) 0.004(2)
C96 0.024(2) 0.022(2) 0.024(2) -0.0028(18) -0.0039(19) 0.0030(18)
C101 0.128(9) 0.075(6) 0.122(9) -0.015(6) 0.035(8) -0.003(6)

loop_
_atom_type_symbol
_atom_type_description
_atom_type_scat_dispersion_real
_atom_type_scat_dispersion_imag
_atom_type_scat_source
Cd Cd -0.8075 1.2024 'International Tables Vol C Tables 4.2.6.8 and 6.1.1.4'
C C 0.0033 0.0016 'International Tables Vol C Tables 4.2.6.8 and 6.1.1.4'
H H 0.0000 0.0000 'International Tables Vol C Tables 4.2.6.8 and 6.1.1.4'
N N 0.0061 0.0033 'International Tables Vol C Tables 4.2.6.8 and 6.1.1.4'
O O 0.0106 0.0060 'International Tables Vol C Tables 4.2.6.8 and 6.1.1.4'
Cl Cl 0.1484 0.1585 'International Tables Vol C Tables 4.2.6.8 and 6.1.1.4'

loop_
_geom_angle_atom_site_label_1
_geom_angle_atom_site_label_2
_geom_angle_atom_site_label_3
_geom_angle
N4 Cd1 N1 75.95(13)
N4 Cd1 N12 135.14(13)
N1 Cd1 N12 145.52(13)
N4 Cd1 N3 77.64(13)
N1 Cd1 N3 133.14(13)
N12 Cd1 N3 76.88(13)
N4 Cd1 N10 105.10(13)
N1 Cd1 N10 75.71(13)
N12 Cd1 N10 80.56(13)
N3 Cd1 N10 149.20(13)
N4 Cd1 N2 106.86(13)
N1 Cd1 N2 77.12(13)
N12 Cd1 N2 101.03(13)
N3 Cd1 N2 74.48(13)
N10 Cd1 N2 130.93(13)
N16 Cd2 N14 134.15(13)
N16 Cd2 N17 78.21(13)
N14 Cd2 N17 76.79(14)
N16 Cd2 N23 149.36(13)
N14 Cd2 N23 75.03(13)
N17 Cd2 N23 105.55(13)
N16 Cd2 N25 76.97(13)
N14 Cd2 N25 144.08(14)
N17 Cd2 N25 135.55(14)
N23 Cd2 N25 79.98(13)
N16 Cd2 N15 77.43(13)
N14 Cd2 N15 77.06(13)
N17 Cd2 N15 111.70(14)
N23 Cd2 N15 126.01(13)
N25 Cd2 N15 98.05(14)
C8 N1 C1 109.4(4)
C8 N1 Cd1 132.2(3)
C1 N1 Cd1 117.8(3)
C16 N2 C9 106.7(4)
C16 N2 Cd1 126.3(3)
C9 N2 Cd1 126.7(3)
C24 N3 C17 109.7(4)
C24 N3 Cd1 129.6(3)
C17 N3 Cd1 120.7(3)
C25 N4 C32 108.4(3)
C25 N4 Cd1 125.3(3)
C32 N4 Cd1 122.6(3)
C9 N5 C8 124.1(4)
C16 N6 C17 129.8(4)
C25 N7 C24 122.4(4)
C32 N8 C1 125.7(4)
C33 N9 C1 123.7(4)
C40 N10 C33 107.7(4)
C40 N10 Cd1 125.1(3)
C33 N10 Cd1 126.8(3)
C41 N11 C40 125.2(4)
C41 N12 C48 107.4(4)
C41 N12 Cd1 127.2(3)
C48 N12 Cd1 125.4(3)
C48 N13 C17 123.6(4)
C56 N14 C49 109.9(4)
C56 N14 Cd2 130.9(3)
C49 N14 Cd2 118.9(3)
C64 N15 C57 106.9(4)
C64 N15 Cd2 126.4(3)
C57 N15 Cd2 125.1(3)
C72 N16 C65 109.9(4)
C72 N16 Cd2 129.6(3)
C65 N16 Cd2 120.5(3)
C73 N17 C80 108.1(4)
C73 N17 Cd2 125.9(3)
C80 N17 Cd2 124.8(3)
C57 N18 C56 123.5(4)
C64 N19 C65 130.5(4)
C73 N20 C72 122.4(4)
C80 N21 C49 125.1(4)
C81 N22 C49 124.9(4)
C88 N23 C81 107.8(4)
C88 N23 Cd2 126.9(3)
C81 N23 Cd2 123.9(3)
C88 N24 C89 124.8(4)
C89 N25 C96 107.4(4)
C89 N25 Cd2 127.2(3)
C96 N25 Cd2 125.4(3)
C96 N26 C65 123.7(4)
N8 C1 N9 108.6(4)
N8 C1 N1 116.1(3)
N9 C1 N1 112.8(3)
N8 C1 C2 107.8(3)
N9 C1 C2 107.9(3)
N1 C1 C2 103.0(3)
C3 C2 C7 120.9(4)
C3 C2 C1 130.7(4)
C7 C2 C1 108.3(4)
C4 C3 C2 117.1(4)
C3 C4 C5 122.0(5)
C6 C5 C4 120.6(5)
C5 C6 C7 117.6(5)
C6 C7 C2 121.7(4)
C6 C7 C8 131.9(4)
C2 C7 C8 106.4(4)
N1 C8 N5 128.5(4)
N1 C8 C7 112.7(4)
N5 C8 C7 118.8(4)
N5 C9 N2 130.0(4)
N5 C9 C10 120.4(4)
N2 C9 C10 109.6(4)
C11 C10 C15 121.5(5)
C11 C10 C9 131.5(4)
C15 C10 C9 106.8(4)
C10 C11 C12 117.4(5)
C13 C12 C11 121.3(5)
C12 C13 C14 121.5(5)
C15 C14 C13 116.8(5)
C14 C15 C10 121.3(5)
C14 C15 C16 133.7(5)
C10 C15 C16 104.8(4)
N6 C16 N2 126.7(4)
N6 C16 C15 121.1(4)
N2 C16 C15 112.1(4)
N13 C17 N3 116.0(4)
N13 C17 N6 106.9(4)
N3 C17 N6 111.7(3)
N13 C17 C18 108.6(3)
N3 C17 C18 104.3(4)
N6 C17 C18 109.2(4)
C23 C18 C19 120.4(4)
C23 C18 C17 108.4(4)
C19 C18 C17 131.3(4)
C20 C19 C18 117.5(5)
C19 C20 C21 121.7(5)
C22 C21 C20 120.6(5)
C23 C22 C21 117.6(5)
C22 C23 C18 122.3(4)
C22 C23 C24 132.0(4)
C18 C23 C24 105.7(4)
N3 C24 N7 128.4(4)
N3 C24 C23 111.8(4)
N7 C24 C23 119.8(4)
N7 C25 N4 130.7(4)
N7 C25 C26 119.4(4)
N4 C25 C26 109.9(4)
C31 C26 C27 120.7(4)
C31 C26 C25 107.4(4)
C27 C26 C25 131.9(4)
C28 C27 C26 117.9(5)
C27 C28 C29 121.3(5)
C28 C29 C30 120.8(5)
C31 C30 C29 117.3(5)
C30 C31 C26 121.9(4)
C30 C31 C32 132.2(4)
C26 C31 C32 105.8(4)
N8 C32 N4 131.2(4)
N8 C32 C31 120.3(4)
N4 C32 C31 108.4(4)
N9 C33 N10 130.4(4)
N9 C33 C34 121.1(4)
N10 C33 C34 108.4(4)
C39 C34 C35 120.9(5)
C39 C34 C33 105.5(4)
C35 C34 C33 133.6(5)
C34 C35 C36 116.9(5)
C35 C36 C37 122.3(5)
C38 C37 C36 119.8(5)
C39 C38 C37 117.1(5)
C34 C39 C38 122.8(5)
C34 C39 C40 107.1(4)
C38 C39 C40 130.0(5)
N10 C40 N11 131.5(4)
N10 C40 C39 111.1(4)
N11 C40 C39 117.3(4)
N12 C41 N11 130.3(4)
N12 C41 C42 111.5(4)
N11 C41 C42 118.3(4)
C47 C42 C43 121.0(5)
C47 C42 C41 106.2(4)
C43 C42 C41 132.8(5)
C44 C43 C42 116.7(5)
C43 C44 C45 121.8(5)
C46 C45 C44 120.9(5)
C45 C46 C47 117.5(5)
C42 C47 C46 121.9(5)
C42 C47 C48 107.1(4)
C46 C47 C48 131.0(5)
N13 C48 N12 132.4(4)
N13 C48 C47 119.9(4)
N12 C48 C47 107.7(4)
N21 C49 N22 105.1(3)
N21 C49 N14 116.2(4)
N22 C49 N14 114.4(4)
N21 C49 C50 109.9(4)
N22 C49 C50 107.8(4)
N14 C49 C50 103.1(3)
C51 C50 C55 120.8(4)
C51 C50 C49 131.9(4)
C55 C50 C49 107.3(4)
C50 C51 C52 118.0(4)
C51 C52 C53 121.3(5)
C54 C53 C52 120.7(5)
C53 C54 C55 116.7(5)
C50 C55 C54 122.3(4)
C50 C55 C56 106.9(4)
C54 C55 C56 130.8(4)
N14 C56 N18 128.9(4)
N14 C56 C55 112.4(4)
N18 C56 C55 118.7(4)
N18 C57 N15 129.1(4)
N18 C57 C58 121.3(4)
N15 C57 C58 109.5(4)
C63 C58 C59 122.0(4)
C63 C58 C57 107.3(4)
C59 C58 C57 130.8(4)
C60 C59 C58 116.9(5)
C61 C60 C59 121.3(5)
C60 C61 C62 121.7(5)
C61 C62 C63 116.8(5)
C58 C63 C62 121.3(4)
C58 C63 C64 104.8(4)
C62 C63 C64 133.7(4)
N19 C64 N15 125.9(4)
N19 C64 C63 122.7(4)
N15 C64 C63 111.4(4)
N26 C65 N16 116.4(4)
N26 C65 N19 105.0(4)
N16 C65 N19 112.4(4)
N26 C65 C66 110.0(4)
N16 C65 C66 104.2(4)
N19 C65 C66 108.7(4)
C67 C66 C71 121.4(4)
C67 C66 C65 131.3(5)
C71 C66 C65 107.3(4)
C66 C67 C68 117.3(5)
C69 C68 C67 121.2(5)
C68 C69 C70 120.9(5)
C71 C70 C69 116.6(5)
C70 C71 C66 122.5(4)
C70 C71 C72 130.3(5)
C66 C71 C72 107.1(4)
N16 C72 N20 129.1(4)
N16 C72 C71 111.4(4)
N20 C72 C71 119.5(4)
N20 C73 N17 130.1(4)
N20 C73 C74 119.9(4)
N17 C73 C74 110.0(4)
C79 C74 C75 120.9(5)
C79 C74 C73 106.4(4)
C75 C74 C73 132.6(5)
C76 C75 C74 117.5(5)
C75 C76 C77 121.7(6)
C78 C77 C76 121.2(6)
C77 C78 C79 116.7(5)
C74 C79 C78 122.0(5)
C74 C79 C80 107.1(4)
C78 C79 C80 130.9(5)
N21 C80 N17 130.5(4)
N21 C80 C79 121.2(4)
N17 C80 C79 108.4(4)
N22 C81 N23 130.8(4)
N22 C81 C82 121.4(4)
N23 C81 C82 107.8(4)
C87 C82 C83 121.9(5)
C87 C82 C81 106.9(4)
C83 C82 C81 131.2(5)
C84 C83 C82 115.6(5)
C85 C84 C83 122.5(5)
C84 C85 C86 121.1(5)
C85 C86 C87 116.7(5)
C82 C87 C86 122.1(5)
C82 C87 C88 106.2(4)
C86 C87 C88 131.5(5)
N24 C88 N23 130.5(4)
N24 C88 C87 118.3(4)
N23 C88 C87 111.1(4)
N25 C89 N24 129.9(5)
N25 C89 C90 112.1(4)
N24 C89 C90 117.9(4)
C91 C90 C95 121.8(5)
C91 C90 C89 132.7(5)
C95 C90 C89 105.5(4)
C90 C91 C92 117.6(5)
C93 C92 C91 120.2(5)
C92 C93 C94 121.9(5)
C95 C94 C93 116.9(5)
C94 C95 C90 121.6(5)
C94 C95 C96 131.5(5)
C90 C95 C96 106.9(4)
N26 C96 N25 131.5(4)
N26 C96 C95 120.4(4)
N25 C96 C95 108.1(4)
Cl1 C101 Cl2 112.5(7)

loop_
_geom_bond_atom_site_label_1
_geom_bond_atom_site_label_2
_geom_bond_distance
Cd1 N4 2.283(4)
Cd1 N1 2.302(4)
Cd1 N12 2.299(4)
Cd1 N3 2.301(4)
Cd1 N10 2.327(4)
Cd1 N2 2.362(4)
Cd2 N16 2.268(4)
Cd2 N14 2.275(4)
Cd2 N17 2.291(4)
Cd2 N23 2.302(4)
Cd2 N25 2.311(4)
Cd2 N15 2.336(4)
Cl1 C101 1.665(10)
Cl2 C101 1.764(13)
N1 C8 1.298(6)
N1 C1 1.497(5)
N2 C16 1.339(6)
N2 C9 1.394(6)
N3 C24 1.303(6)
N3 C17 1.459(6)
N4 C25 1.351(6)
N4 C32 1.403(5)
N5 C9 1.296(6)
N5 C8 1.383(6)
N6 C16 1.325(6)
N6 C17 1.496(6)
N7 C25 1.324(6)
N7 C24 1.360(6)
N8 C32 1.286(6)
N8 C1 1.458(5)
N9 C33 1.296(6)
N9 C1 1.477(6)
N10 C40 1.334(6)
N10 C33 1.405(6)
N11 C41 1.332(6)
N11 C40 1.337(6)
N12 C41 1.329(6)
N12 C48 1.427(6)
N13 C48 1.262(6)
N13 C17 1.453(6)
N14 C56 1.285(6)
N14 C49 1.485(6)
N15 C64 1.341(6)
N15 C57 1.386(6)
N16 C72 1.304(6)
N16 C65 1.468(6)
N17 C73 1.353(6)
N17 C80 1.407(6)
N18 C57 1.307(6)
N18 C56 1.371(6)
N19 C64 1.320(6)
N19 C65 1.501(6)
N20 C73 1.323(6)
N20 C72 1.358(6)
N21 C80 1.279(6)
N21 C49 1.466(6)
N22 C81 1.282(6)
N22 C49 1.471(6)
N23 C88 1.338(6)
N23 C81 1.416(6)
N24 C88 1.327(6)
N24 C89 1.352(6)
N25 C89 1.332(6)
N25 C96 1.414(6)
N26 C96 1.280(6)
N26 C65 1.456(6)
C1 C2 1.528(6)
C2 C3 1.385(6)
C2 C7 1.388(6)
C3 C4 1.383(7)
C4 C5 1.393(7)
C5 C6 1.379(7)
C6 C7 1.387(7)
C7 C8 1.470(6)
C9 C10 1.467(6)
C10 C11 1.366(7)
C10 C15 1.392(6)
C11 C12 1.392(8)
C12 C13 1.373(8)
C13 C14 1.391(7)
C14 C15 1.383(7)
C15 C16 1.478(6)
C17 C18 1.509(6)
C18 C23 1.383(6)
C18 C19 1.400(6)
C19 C20 1.372(7)
C20 C21 1.391(8)
C21 C22 1.393(7)
C22 C23 1.365(7)
C23 C24 1.482(6)
C25 C26 1.469(6)
C26 C31 1.389(6)
C26 C27 1.391(6)
C27 C28 1.382(7)
C28 C29 1.391(8)
C29 C30 1.403(7)
C30 C31 1.376(6)
C31 C32 1.487(6)
C33 C34 1.503(7)
C34 C39 1.377(7)
C34 C35 1.377(7)
C35 C36 1.390(7)
C36 C37 1.398(8)
C37 C38 1.388(8)
C38 C39 1.381(7)
C39 C40 1.472(7)
C41 C42 1.477(6)
C42 C47 1.371(7)
C42 C43 1.391(7)
C43 C44 1.387(8)
C44 C45 1.381(8)
C45 C46 1.374(7)
C46 C47 1.382(7)
C47 C48 1.482(6)
C49 C50 1.541(6)
C50 C51 1.371(7)
C50 C55 1.380(6)
C51 C52 1.381(7)
C52 C53 1.397(7)
C53 C54 1.387(7)
C54 C55 1.389(7)
C55 C56 1.476(6)
C57 C58 1.462(6)
C58 C63 1.377(6)
C58 C59 1.391(7)
C59 C60 1.387(7)
C60 C61 1.386(7)
C61 C62 1.390(7)
C62 C63 1.393(6)
C63 C64 1.483(6)
C65 C66 1.525(6)
C66 C67 1.372(7)
C66 C71 1.382(7)
C67 C68 1.404(7)
C68 C69 1.385(8)
C69 C70 1.412(7)
C70 C71 1.376(7)
C71 C72 1.479(6)
C73 C74 1.490(7)
C74 C79 1.377(7)
C74 C75 1.389(7)
C75 C76 1.372(8)
C76 C77 1.389(9)
C77 C78 1.387(8)
C78 C79 1.390(7)
C79 C80 1.482(7)
C81 C82 1.491(7)
C82 C87 1.376(7)
C82 C83 1.387(7)
C83 C84 1.389(8)
C84 C85 1.379(9)
C85 C86 1.382(8)
C86 C87 1.379(7)
C87 C88 1.482(6)
C89 C90 1.472(7)
C90 C91 1.377(7)
C90 C95 1.389(7)
C91 C92 1.399(8)
C92 C93 1.393(9)
C93 C94 1.402(8)
C94 C95 1.375(7)
C95 C96 1.485(7)
